data_4340647
loop_
_publ_author_name
'Cao, Xue-Li'
'Kong, Fang'
'Hu, Chun-Li'
'Xu, Xiang'
'Mao, Jiang-Gao'

_publ_section_title
;
 Pb4V6O16(SeO3)3(H2O), Pb2VO2(SeO3)2Cl, and PbVO2(SeO3)F: New
 Lead(II)-Vanadium(V) Mixed-Metal Selenites Featuring Novel Anionic
 Skeletons.
;
_journal_issue 16
_journal_name_full 'Inorganic chemistry'
_journal_page_first 8816
_journal_page_last 8824
_journal_paper_doi 10.1021/ic501548m
_journal_volume 53
_journal_year 2014
_chemical_formula_sum 'F O5 Pb Se V'
_chemical_formula_weight 436.09
_chemical_name_systematic
; 
 ? 
;
_space_group_IT_number 61
_symmetry_cell_setting orthorhombic
_symmetry_space_group_name_Hall '-P 2ac 2ab'
_symmetry_space_group_name_H-M 'P b c a'
_atom_sites_solution_hydrogens none
_atom_sites_solution_primary direct
_atom_sites_solution_secondary difmap
_audit_creation_method SHELXL-97
_cell_angle_alpha 90.00
_cell_angle_beta 90.00
_cell_angle_gamma 90.00
_cell_formula_units_Z 8
_cell_length_a 9.812(3)
_cell_length_b 8.147(3)
_cell_length_c 13.026(4)
_cell_measurement_reflns_used 2756
_cell_measurement_temperature 293(2)
_cell_measurement_theta_max 27.4758
_cell_measurement_theta_min 2.0754
_cell_volume 1041.3(6)
_computing_cell_refinement 'CrystalClear (Rigaku Inc., 2007)'
_computing_data_collection 'CrystalClear (Rigaku Inc., 2007)'
_computing_data_reduction 'CrystalClear (Rigaku Inc., 2007)'
_computing_structure_refinement 'SHELXL-97 (Sheldrick, 1997)'
_computing_structure_solution 'SHELXS-97 (Sheldrick, 1990)'
_diffrn_ambient_temperature 293(2)
_diffrn_measured_fraction_theta_full 0.996
_diffrn_measured_fraction_theta_max 0.996
_diffrn_measurement_device_type 'Mercury2 (2x2 bin mode)'
_diffrn_measurement_method CCD_Profile_fitting
_diffrn_radiation_monochromator graphite
_diffrn_radiation_source 'fine-focus sealed tube'
_diffrn_radiation_type MoK\a
_diffrn_radiation_wavelength 0.71073
_diffrn_reflns_av_R_equivalents 0.0660
_diffrn_reflns_av_sigmaI/netI 0.0404
_diffrn_reflns_limit_h_max 12
_diffrn_reflns_limit_h_min -11
_diffrn_reflns_limit_k_max 10
_diffrn_reflns_limit_k_min -10
_diffrn_reflns_limit_l_max 16
_diffrn_reflns_limit_l_min -16
_diffrn_reflns_number 7469
_diffrn_reflns_theta_full 27.48
_diffrn_reflns_theta_max 27.48
_diffrn_reflns_theta_min 3.61
_exptl_absorpt_coefficient_mu 41.045
_exptl_absorpt_correction_T_max 1.0000
_exptl_absorpt_correction_T_min 0.2182
_exptl_absorpt_correction_type multi-scan
_exptl_crystal_colour YELLOW
_exptl_crystal_density_diffrn 5.563
_exptl_crystal_density_method 'not measured'
_exptl_crystal_description BRICK
_exptl_crystal_F_000 1504
_exptl_crystal_size_max 0.51
_exptl_crystal_size_mid 0.36
_exptl_crystal_size_min 0.19
_refine_diff_density_max 3.236
_refine_diff_density_min -3.018
_refine_diff_density_rms 0.432
_refine_ls_extinction_coef 0.00194(13)
_refine_ls_extinction_expression Fc^*^=kFc[1+0.001xFc^2^\l^3^/sin(2\q)]^-1/4^
_refine_ls_extinction_method SHELXL
_refine_ls_goodness_of_fit_ref 1.040
_refine_ls_hydrogen_treatment none
_refine_ls_matrix_type full
_refine_ls_number_parameters 83
_refine_ls_number_reflns 1192
_refine_ls_number_restraints 0
_refine_ls_restrained_S_all 1.040
_refine_ls_R_factor_all 0.0339
_refine_ls_R_factor_gt 0.0308
_refine_ls_shift/su_max 0.001
_refine_ls_shift/su_mean 0.000
_refine_ls_structure_factor_coef Fsqd
_refine_ls_weighting_details 'calc w=1/[\s^2^(Fo^2^)+(0.0420P)^2^+0.0000P] where P=(Fo^2^+2Fc^2^)/3'
_refine_ls_weighting_scheme calc
_refine_ls_wR_factor_gt 0.0718
_refine_ls_wR_factor_ref 0.0734
_reflns_number_gt 1101
_reflns_number_total 1192
_reflns_threshold_expression >2sigma(I)
_cod_data_source_file ic501548m_si_002.cif
_cod_data_source_block Pb(VO2)(SeO3)F
_cod_depositor_comments
;
The following automatic conversions were performed:

'_exptl_absorpt_correction_type' value 'Multi-scan' changed to
'multi-scan' according to
/usr/data/users/saulius/crontab/automatic-downloads/rss-feeds/ACS/lib/dictionaries/cif_core.dic
dictionary named 'cif_core.dic' version 2.4.2 from 2011-04-26.

Automatic conversion script
Id: cif_fix_values 2281 2013-09-26 08:29:07Z andrius 

 Adding full bibliography for 4340645--4340647.cif.
;
_cod_original_sg_symbol_H-M Pbca
_cod_database_code 4340647

loop_
_symmetry_equiv_pos_as_xyz
'x, y, z'
'-x+1/2, -y, z+1/2'
'-x, y+1/2, -z+1/2'
'x+1/2, -y+1/2, -z'
'-x, -y, -z'
'x-1/2, y, -z-1/2'
'x, -y-1/2, z-1/2'
'-x-1/2, y-1/2, z'

loop_
_atom_site_label
_atom_site_type_symbol
_atom_site_fract_x
_atom_site_fract_y
_atom_site_fract_z
_atom_site_U_iso_or_equiv
_atom_site_adp_type
_atom_site_occupancy
_atom_site_symmetry_multiplicity
_atom_site_calc_flag
Pb1 Pb 0.23429(3) 0.64195(4) 0.67332(2) 0.01158(15) Uani 1 1 d
Se1 Se 0.44997(8) 0.17244(9) 0.41092(6) 0.0091(2) Uani 1 1 d
V1 V 0.45025(13) 0.58265(16) 0.40285(9) 0.0079(3) Uani 1 1 d
F1 F 0.5997(5) 0.5977(6) 0.2986(4) 0.0141(10) Uani 1 1 d
O1 O 0.6155(6) 0.1336(6) 0.3924(5) 0.0151(13) Uani 1 1 d
O2 O 0.4460(6) 0.2279(7) 0.5400(4) 0.0136(12) Uani 1 1 d
O3 O 0.4319(6) 0.3589(6) 0.3480(4) 0.0131(12) Uani 1 1 d
O4 O 0.3717(5) 0.5449(6) 0.5155(4) 0.0105(11) Uani 1 1 d
O5 O 0.3364(6) 0.6766(7) 0.3336(4) 0.0153(13) Uani 1 1 d

loop_
_atom_site_aniso_label
_atom_site_aniso_U_11
_atom_site_aniso_U_22
_atom_site_aniso_U_33
_atom_site_aniso_U_23
_atom_site_aniso_U_13
_atom_site_aniso_U_12
Pb1 0.0120(2) 0.0105(2) 0.0123(2) 0.00052(11) 0.00010(11) 0.00200(10)
Se1 0.0104(4) 0.0073(4) 0.0096(4) -0.0005(3) 0.0004(3) -0.0013(3)
V1 0.0075(6) 0.0083(6) 0.0080(6) 0.0007(5) -0.0018(5) 0.0000(5)
F1 0.015(2) 0.013(2) 0.014(2) 0.0007(19) 0.0046(19) -0.0003(18)
O1 0.012(3) 0.012(3) 0.022(3) -0.001(2) 0.001(2) 0.003(2)
O2 0.018(3) 0.010(3) 0.012(3) -0.002(2) 0.003(2) -0.004(2)
O3 0.019(3) 0.006(3) 0.013(3) 0.000(2) -0.005(2) -0.003(2)
O4 0.013(3) 0.007(3) 0.012(3) -0.003(2) 0.003(2) -0.003(2)
O5 0.011(3) 0.022(3) 0.013(3) 0.005(2) -0.001(2) 0.005(2)

loop_
_atom_type_symbol
_atom_type_description
_atom_type_scat_dispersion_real
_atom_type_scat_dispersion_imag
_atom_type_scat_source
O O 0.0106 0.0060 'International Tables Vol C Tables 4.2.6.8 and 6.1.1.4'
V V 0.3005 0.5294 'International Tables Vol C Tables 4.2.6.8 and 6.1.1.4'
Se Se -0.0929 2.2259 'International Tables Vol C Tables 4.2.6.8 and 6.1.1.4'
Pb Pb -3.3944 10.1111 'International Tables Vol C Tables 4.2.6.8 and 6.1.1.4'
F F 0.0171 0.0103 'International Tables Vol C Tables 4.2.6.8 and 6.1.1.4'

loop_
_geom_angle_atom_site_label_1
_geom_angle_atom_site_label_2
_geom_angle_atom_site_label_3
_geom_angle
_geom_angle_site_symmetry_1
_geom_angle_site_symmetry_3
O1 Pb1 F1 75.15(17) 5_666 4_466
O1 Pb1 F1 103.36(16) 5_666 5_666
F1 Pb1 F1 161.7(2) 4_466 5_666
O1 Pb1 O2 88.58(19) 5_666 8_665
F1 Pb1 O2 60.69(16) 4_466 8_665
F1 Pb1 O2 137.57(16) 5_666 8_665
O1 Pb1 O4 69.10(17) 5_666 .
F1 Pb1 O4 130.21(16) 4_466 .
F1 Pb1 O4 63.25(16) 5_666 .
O2 Pb1 O4 84.56(17) 8_665 .
O1 Pb1 O1 139.7(3) 5_666 4_456
F1 Pb1 O1 121.63(17) 4_466 4_456
F1 Pb1 O1 71.55(17) 5_666 4_456
O2 Pb1 O1 73.29(17) 8_665 4_456
O4 Pb1 O1 73.46(17) . 4_456
O1 Pb1 O5 69.63(19) 5_666 7_576
F1 Pb1 O5 68.20(17) 4_466 7_576
F1 Pb1 O5 93.97(17) 5_666 7_576
O2 Pb1 O5 128.08(17) 8_665 7_576
O4 Pb1 O5 125.39(17) . 7_576
O1 Pb1 O5 148.78(18) 4_456 7_576
O1 Pb1 O3 128.60(17) 5_666 2_565
F1 Pb1 O3 65.14(15) 4_466 2_565
F1 Pb1 O3 104.56(16) 5_666 2_565
O2 Pb1 O3 98.54(18) 8_665 2_565
O4 Pb1 O3 161.88(15) . 2_565
O1 Pb1 O3 90.24(17) 4_456 2_565
O5 Pb1 O3 66.18(17) 7_576 2_565
O1 Se1 O3 101.3(3) . .
O1 Se1 O2 102.1(3) . .
O3 Se1 O2 103.1(3) . .
O5 V1 O4 104.7(3) . .
O5 V1 O3 99.9(3) . .
O4 V1 O3 96.1(3) . .
O5 V1 O2 101.1(3) . 5_666
O4 V1 O2 92.9(2) . 5_666
O3 V1 O2 154.2(3) . 5_666
O5 V1 F1 95.6(3) . .
O4 V1 F1 159.4(2) . .
O3 V1 F1 82.9(2) . .
O2 V1 F1 80.3(2) 5_666 .
O5 V1 O4 173.2(3) . 5_666
O4 V1 O4 82.1(2) . 5_666
O3 V1 O4 79.5(2) . 5_666
O2 V1 O4 77.8(2) 5_666 5_666
F1 V1 O4 77.57(19) . 5_666
O5 V1 V1 153.4(2) . 5_666
O4 V1 V1 48.61(18) . 5_666
O3 V1 V1 85.48(18) . 5_666
O2 V1 V1 82.40(17) 5_666 5_666
F1 V1 V1 110.97(15) . 5_666
O4 V1 V1 33.44(13) 5_666 5_666
V1 F1 Pb1 109.6(2) . 4_566
V1 F1 Pb1 108.7(2) . 5_666
Pb1 F1 Pb1 106.63(18) 4_566 5_666
Se1 O1 Pb1 118.9(3) . 5_666
Se1 O1 Pb1 129.0(3) . 4_556
Pb1 O1 Pb1 104.3(2) 5_666 4_556
Se1 O2 V1 123.4(3) . 5_666
Se1 O2 Pb1 126.6(3) . 8_655
V1 O2 Pb1 108.0(2) 5_666 8_655
Se1 O3 V1 129.1(3) . .
V1 O4 V1 97.9(2) . 5_666
V1 O4 Pb1 151.1(3) . .
V1 O4 Pb1 99.61(19) 5_666 .
V1 O5 Pb1 157.6(3) . 7_575

loop_
_geom_bond_atom_site_label_1
_geom_bond_atom_site_label_2
_geom_bond_distance
_geom_bond_site_symmetry_2
Pb1 O1 2.500(6) 5_666
Pb1 F1 2.525(5) 4_466
Pb1 F1 2.569(5) 5_666
Pb1 O2 2.576(5) 8_665
Pb1 O4 2.583(5) .
Pb1 O1 2.671(5) 4_456
Pb1 O5 2.748(5) 7_576
Pb1 O3 2.799(6) 2_565
Se1 O1 1.672(6) .
Se1 O3 1.735(5) .
Se1 O2 1.741(5) .
V1 O5 1.627(6) .
V1 O4 1.685(5) .
V1 O3 1.966(5) .
V1 O2 1.993(5) 5_666
V1 F1 2.003(5) .
V1 O4 2.294(5) 5_666
V1 V1 3.029(3) 5_666
F1 Pb1 2.525(5) 4_566
F1 Pb1 2.569(5) 5_666
O1 Pb1 2.500(6) 5_666
O1 Pb1 2.671(5) 4_556
O2 V1 1.993(5) 5_666
O2 Pb1 2.576(5) 8_655
O4 V1 2.294(5) 5_666
O5 Pb1 2.748(5) 7_575
